data_7039049
loop_
_publ_author_name
'Sun, Wen-Bin'
'Yan, Bing'
'Jia, Li-Hui'
'Wang, Bing-Wu'
'Yang, Qian'
'Cheng, Xin'
'Li, Hong-Feng'
'Chen, Peng'
'Wang, Zhe-Ming'
'Gao, Song'

_publ_section_title
;
 Dinuclear dysprosium SMMs bridged by a neutral bipyrimidine ligand: two
 crystal systems that depend on different lattice solvents lead to a
 distinct slow relaxation behaviour.
;
_journal_issue 21
_journal_name_full 'Dalton transactions (Cambridge, England : 2003)'
_journal_page_first 8790
_journal_page_last 8794
_journal_paper_doi 10.1039/c6dt01082b
_journal_volume 45
_journal_year 2016
_chemical_formula_moiety 'C98 H72 Dy2 N4 O12, 2(C H Cl3)'
_chemical_formula_sum 'C100 H74 Cl6 Dy2 N4 O12'
_chemical_formula_weight 2061.33
_chemical_name_systematic
;
 ? 
;
_space_group_crystal_system monoclinic
_space_group_IT_number 14
_space_group_name_Hall '-P 2ybc'
_space_group_name_H-M_alt 'P 1 21/c 1'
_symmetry_space_group_name_Hall '-P 2ybc'
_symmetry_space_group_name_H-M 'P 1 21/c 1'
_atom_sites_solution_hydrogens geom
_atom_sites_solution_primary iterative
_atom_sites_solution_secondary difmap
_audit_creation_date 2013-09-12
_audit_creation_method
;
  Olex2 1.2
  (compiled Dec  5 2012 16:20:19, GUI svn.r4385)
;
_audit_update_record
;
2016-04-15 deposited with the CCDC.
2016-04-19 downloaded from the CCDC.
;
_cell_angle_alpha 90.00
_cell_angle_beta 98.1311(16)
_cell_angle_gamma 90.00
_cell_formula_units_Z 4
_cell_length_a 20.8489(3)
_cell_length_b 19.5533(3)
_cell_length_c 22.3388(4)
_cell_measurement_reflns_used 29911
_cell_measurement_temperature 293(2)
_cell_measurement_theta_max 28.3540
_cell_measurement_theta_min 2.7840
_cell_volume 9015.2(3)
_computing_cell_refinement
;
CrysAlisPro, Agilent Technologies,
Version 1.171.36.28 (release 01-02-2013 CrysAlis171 .NET)
(compiled Feb  1 2013,16:14:44)
;
_computing_data_collection
;
CrysAlisPro, Agilent Technologies,
Version 1.171.36.28 (release 01-02-2013 CrysAlis171 .NET)
(compiled Feb  1 2013,16:14:44)
;
_computing_data_reduction
;
CrysAlisPro, Agilent Technologies,
Version 1.171.36.28 (release 01-02-2013 CrysAlis171 .NET)
(compiled Feb  1 2013,16:14:44)
;
_computing_molecular_graphics
;
O. V. Dolomanov, L. J. Bourhis, R. J. Gildea, J. A. K. Howard and H. Puschmann,
OLEX2: a complete structure solution, refinement and analysis program.
J. Appl. Cryst. (2009). 42, 339-341.
;
_computing_publication_material
;
O. V. Dolomanov, L. J. Bourhis, R. J. Gildea, J. A. K. Howard and H. Puschmann,
OLEX2: a complete structure solution, refinement and analysis program.
J. Appl. Cryst. (2009). 42, 339-341.
;
_computing_structure_refinement
;
XL, G.M. Sheldrick, Acta Cryst.
(2008). A64, 112-122
;
_computing_structure_solution 'SUPERFLIP, J. Appl. Cryst. (2007) 40, 786-790'
_diffrn_ambient_temperature 293(2)
_diffrn_detector_area_resol_mean 10.3914
_diffrn_measured_fraction_theta_full 0.9968
_diffrn_measured_fraction_theta_max 0.8693
_diffrn_measurement_details
;
  1 omega  -77.00  -13.00   1.0000    5.5000
omega____ theta____ kappa____ phi______ frames
    -        8.7950    0.0000  -30.0000 64

  2 omega   38.00   88.00   1.0000    5.5000
omega____ theta____ kappa____ phi______ frames
    -        8.7950    0.0000  -30.0000 50

  3 omega  -24.00   35.00   1.0000    5.5000
omega____ theta____ kappa____ phi______ frames
    -        8.7950  -38.0000    0.0000 59

  4 omega    0.00   26.00   1.0000    5.5000
omega____ theta____ kappa____ phi______ frames
    -       -9.6544  -99.0000   90.0000 26

  5 omega   31.00   66.00   1.0000    5.5000
omega____ theta____ kappa____ phi______ frames
    -       -9.6544   38.0000    0.0000 35

  6 omega  -39.00  -12.00   1.0000    5.5000
omega____ theta____ kappa____ phi______ frames
    -       -9.6544  -57.0000   60.0000 27

  7 omega  -35.00   10.00   1.0000    5.5000
omega____ theta____ kappa____ phi______ frames
    -       -9.6544   38.0000    0.0000 45
;
_diffrn_measurement_device_type 'SuperNova, Dual, Cu at zero, Atlas'
_diffrn_measurement_method '\w scans'
_diffrn_orient_matrix_UB_11 -0.0068261000
_diffrn_orient_matrix_UB_12 -0.0081827000
_diffrn_orient_matrix_UB_13 -0.0311817000
_diffrn_orient_matrix_UB_21 0.0324678000
_diffrn_orient_matrix_UB_22 0.0078217000
_diffrn_orient_matrix_UB_23 -0.0035981000
_diffrn_orient_matrix_UB_31 0.0089812000
_diffrn_orient_matrix_UB_32 -0.0344564000
_diffrn_orient_matrix_UB_33 0.0065896000
_diffrn_radiation_monochromator mirror
_diffrn_radiation_type 'Mo K\a'
_diffrn_radiation_wavelength 0.7107
_diffrn_reflns_av_R_equivalents 0.0294
_diffrn_reflns_av_unetI/netI 0.0323
_diffrn_reflns_limit_h_max 26
_diffrn_reflns_limit_h_min -26
_diffrn_reflns_limit_k_max 26
_diffrn_reflns_limit_k_min -25
_diffrn_reflns_limit_l_max 18
_diffrn_reflns_limit_l_min -29
_diffrn_reflns_number 68071
_diffrn_reflns_theta_full 28.52
_diffrn_reflns_theta_max 28.52
_diffrn_reflns_theta_min 2.78
_diffrn_source 'SuperNova (Mo) X-ray Source'
_exptl_absorpt_coefficient_mu 1.887
_exptl_absorpt_correction_T_max 1.00000
_exptl_absorpt_correction_T_min 0.86124
_exptl_absorpt_correction_type multi-scan
_exptl_absorpt_process_details
;
CrysAlisPro, Agilent Technologies,
Version 1.171.36.28 (release 01-02-2013 CrysAlis171 .NET)
(compiled Feb  1 2013,16:14:44)
Empirical absorption correction using spherical harmonics,
 implemented in SCALE3 ABSPACK scaling algorithm.
;
_exptl_crystal_colour 'light yellow'
_exptl_crystal_density_diffrn 1.519
_exptl_crystal_density_method 'not measured'
_exptl_crystal_description block
_exptl_crystal_F_000 4128
_exptl_crystal_size_max 0.2
_exptl_crystal_size_mid 0.18
_exptl_crystal_size_min 0.16
_refine_diff_density_max 1.191
_refine_diff_density_min -1.102
_refine_diff_density_rms 0.089
_refine_ls_extinction_method none
_refine_ls_goodness_of_fit_ref 1.069
_refine_ls_hydrogen_treatment mixed
_refine_ls_matrix_type full
_refine_ls_number_parameters 1117
_refine_ls_number_reflns 19915
_refine_ls_number_restraints 0
_refine_ls_restrained_S_all 1.069
_refine_ls_R_factor_all 0.0461
_refine_ls_R_factor_gt 0.0302
_refine_ls_shift/su_max 0.010
_refine_ls_shift/su_mean 0.001
_refine_ls_structure_factor_coef Fsqd
_refine_ls_weighting_details 'calc w=1/[\s^2^(Fo^2^)+(0.0225P)^2^+12.9034P] where P=(Fo^2^+2Fc^2^)/3'
_refine_ls_weighting_scheme calc
_refine_ls_wR_factor_gt 0.0637
_refine_ls_wR_factor_ref 0.0727
_reflns_number_gt 15942
_reflns_number_total 19915
_reflns_threshold_expression >2sigma(I)
_cod_data_source_file c6dt01082b2.cif
_cod_data_source_block 1
_cod_depositor_comments 'Adding full bibliography for 7039049--7039050.cif.'
_cod_original_cell_volume 9015.2(2)
_cod_database_code 7039049
_chemical_oxdiff_formula 'C40 H27 N3 Dy1'
_reflns_odcompleteness_completeness 99.68
_reflns_odcompleteness_iscentric 1
_reflns_odcompleteness_theta 24.97
_olex2_refinement_description
;
1. Fixed Uiso
 At 1.2 times of:
  H94 of C94, H95 of C95, H96 of C96, H65 of C65, H64 of C64, H61 of C61, H60
  of C60, H58 of C58, H57 of C57, H56 of C56, H53 of C53, H52 of C52, H51 of
  C51, H50 of C50, H49 of C49, H48 of C48, H67 of C67, H68 of C68, H66 of C66,
  H89 of C89, H88 of C88, H87 of C87, H85 of C85, H83 of C83, H82 of C82, H81
  of C81, H79 of C79, H78 of C78, H77 of C77, H76 of C76, H75 of C75, H74 of
  C74, H73 of C73, H72 of C72, H90 of C90, H91 of C91, H92 of C92, H93 of C93,
  H1 of C1, H2 of C2, H3 of C3, H98 of C98, H102 of C102, H99 of C99, H103 of
  C103, H4 of C4, H7 of C7, H8 of C8, H9 of C9, H10 of C10, H12 of C12, H13 of
  C13, H14 of C14, H15 of C15, H18 of C18, H19 of C19, H21 of C21, H22 of C22,
  H23 of C23, H26 of C26, H27 of C27, H29 of C29, H30 of C30, H35 of C35, H36
  of C36, H38 of C38, H39 of C39, H41 of C41, H42 of C42, H44 of C44, H104 of
  C104, H106 of C106, H110 of C110, H111 of C111
2.a Ternary CH refined with riding coordinates:
 C13(H13), C29(H29)
2.b Aromatic/amide H refined with riding coordinates:
 C1(H1), C2(H2), C3(H3), C4(H4), C7(H7), C8(H8), C9(H9), C10(H10), C12(H12),
 C14(H14), C15(H15), C18(H18), C19(H19), C21(H21), C22(H22), C23(H23), C26(H26),
  C27(H27), C30(H30), C35(H35), C36(H36), C38(H38), C39(H39), C41(H41),
 C42(H42), C44(H44), C48(H48), C49(H49), C50(H50), C51(H51), C52(H52), C53(H53),
  C56(H56), C57(H57), C58(H58), C60(H60), C61(H61), C64(H64), C65(H65),
 C66(H66), C67(H67), C68(H68), C72(H72), C73(H73), C74(H74), C75(H75), C76(H76),
  C77(H77), C78(H78), C79(H79), C81(H81), C82(H82), C83(H83), C85(H85),
 C87(H87), C88(H88), C89(H89), C90(H90), C91(H91), C92(H92), C93(H93), C94(H94),
  C95(H95), C96(H96), C98(H98), C99(H99), C102(H102), C103(H103), C104(H104),
 C106(H106), C110(H110), C111(H111)
;

loop_
_space_group_symop_id
_space_group_symop_operation_xyz
1 'x, y, z'
2 '-x, y+1/2, -z+1/2'
3 '-x, -y, -z'
4 'x, -y-1/2, z-1/2'

loop_
_atom_site_label
_atom_site_type_symbol
_atom_site_fract_x
_atom_site_fract_y
_atom_site_fract_z
_atom_site_U_iso_or_equiv
_atom_site_adp_type
_atom_site_occupancy
_atom_site_symmetry_multiplicity
_atom_site_calc_flag
_atom_site_refinement_flags
Dy1 Dy 0.871734(6) 0.655921(6) 0.246652(6) 0.01732(4) Uani 1 1 d .
Dy2 Dy 0.630093(6) 0.426478(6) 0.254738(6) 0.02048(4) Uani 1 1 d .
Cl2 Cl 0.42730(7) 0.24409(7) 0.66113(7) 0.0852(4) Uani 1 1 d .
Cl4 Cl 0.12673(5) 0.76833(5) 0.32905(6) 0.0673(3) Uani 1 1 d .
Cl6 Cl 0.01706(5) 0.85731(5) 0.32202(5) 0.0601(3) Uani 1 1 d .
Cl3 Cl 0.43017(6) 0.12928(6) 0.58228(5) 0.0643(3) Uani 1 1 d .
Cl5 Cl 0.04638(7) 0.76517(6) 0.42316(6) 0.0763(4) Uani 1 1 d .
Cl1 Cl 0.54673(8) 0.20557(9) 0.61921(9) 0.1068(6) Uani 1 1 d .
O9 O 0.54762(9) 0.35282(10) 0.26925(10) 0.0255(4) Uani 1 1 d .
O7 O 0.56684(10) 0.49136(10) 0.31134(10) 0.0303(5) Uani 1 1 d .
O11 O 0.55140(9) 0.46894(10) 0.18187(9) 0.0267(5) Uani 1 1 d .
O5 O 0.83385(10) 0.64086(10) 0.33993(9) 0.0271(5) Uani 1 1 d .
O6 O 0.93895(9) 0.58804(10) 0.19970(9) 0.0239(4) Uani 1 1 d .
O1 O 0.83515(9) 0.66342(10) 0.14497(9) 0.0249(4) Uani 1 1 d .
O12 O 0.67153(10) 0.42846(10) 0.16464(10) 0.0280(5) Uani 1 1 d .
O3 O 0.95903(9) 0.63744(10) 0.31910(9) 0.0264(4) Uani 1 1 d .
O2 O 0.94323(9) 0.73639(10) 0.21867(10) 0.0256(4) Uani 1 1 d .
O10 O 0.67280(10) 0.31703(10) 0.25362(10) 0.0271(5) Uani 1 1 d .
O8 O 0.66936(10) 0.41005(10) 0.35487(9) 0.0278(5) Uani 1 1 d .
N3 N 0.66581(11) 0.55186(12) 0.24788(11) 0.0223(5) Uani 1 1 d .
N1 N 0.83737(11) 0.52921(11) 0.25514(11) 0.0215(5) Uani 1 1 d .
N2 N 0.74881(11) 0.62978(11) 0.23148(11) 0.0201(5) Uani 1 1 d .
N4 N 0.75379(11) 0.45165(11) 0.27087(11) 0.0230(5) Uani 1 1 d .
C1 C 1.01613(17) 0.50381(17) 0.08540(15) 0.0379(8) Uani 1 1 d .
H1 H 0.9867 0.5119 0.0508 0.046 Uiso 1 1 calc R
C2 C 0.42186(16) 0.59533(16) 0.02818(15) 0.0335(7) Uani 1 1 d .
H2 H 0.4152 0.6134 -0.0107 0.040 Uiso 1 1 calc R
C3 C 0.85425(17) 0.68901(15) -0.01147(14) 0.0338(7) Uani 1 1 d .
H3 H 0.8986 0.6816 -0.0096 0.041 Uiso 1 1 calc R
C4 C 0.91636(15) 0.61217(15) 0.09604(13) 0.0276(7) Uani 1 1 d .
H4 H 0.9314 0.6071 0.0590 0.033 Uiso 1 1 calc R
C5 C 0.63785(14) 0.40212(15) 0.39913(14) 0.0273(7) Uani 1 1 d .
C6 C 0.82958(13) 0.81794(13) 0.22830(13) 0.0207(6) Uani 1 1 d .
C7 C 0.8186(2) 0.71158(16) -0.06528(15) 0.0422(9) Uani 1 1 d .
H7 H 0.8389 0.7192 -0.0992 0.051 Uiso 1 1 calc R
C8 C 0.63975(14) 0.66733(15) 0.22367(14) 0.0264(6) Uani 1 1 d .
H8 H 0.6092 0.7021 0.2166 0.032 Uiso 1 1 calc R
C9 C 0.39030(15) 0.32764(16) 0.35800(15) 0.0319(7) Uani 1 1 d .
H9 H 0.3558 0.3580 0.3505 0.038 Uiso 1 1 calc R
C10 C 0.63397(17) 0.31097(16) 0.47858(15) 0.0342(7) Uani 1 1 d .
H10 H 0.5890 0.3108 0.4703 0.041 Uiso 1 1 calc R
C11 C 0.48792(15) 0.51670(16) 0.37359(15) 0.0313(7) Uani 1 1 d .
C12 C 0.86219(15) 0.41254(15) 0.27792(15) 0.0309(7) Uani 1 1 d .
H12 H 0.8924 0.3773 0.2844 0.037 Uiso 1 1 calc R
C13 C 0.04705(17) 0.77687(18) 0.34550(18) 0.0434(9) Uani 1 1 d .
H13 H 0.0199 0.7417 0.3233 0.052 Uiso 1 1 calc R
C14 C 0.62221(14) 0.60189(14) 0.23792(14) 0.0257(6) Uani 1 1 d .
H14 H 0.5790 0.5925 0.2406 0.031 Uiso 1 1 calc R
C15 C 0.87887(13) 0.83443(14) 0.19508(13) 0.0234(6) Uani 1 1 d .
H15 H 0.8756 0.8753 0.1736 0.028 Uiso 1 1 calc R
C16 C 0.49135(14) 0.53791(14) 0.10792(14) 0.0250(6) Uani 1 1 d .
C17 C 0.98349(13) 0.81616(14) 0.15437(13) 0.0239(6) Uani 1 1 d .
C18 C 0.98650(14) 0.88213(15) 0.13168(15) 0.0285(7) Uani 1 1 d .
H18 H 0.9568 0.9148 0.1405 0.034 Uiso 1 1 calc R
C19 C 1.07692(18) 0.85178(18) 0.08240(18) 0.0429(9) Uani 1 1 d .
H19 H 1.1077 0.8636 0.0579 0.051 Uiso 1 1 calc R
C20 C 0.82439(15) 0.67739(14) 0.03938(13) 0.0268(7) Uani 1 1 d .
C21 C 0.60527(14) 0.25839(15) 0.31428(15) 0.0277(7) Uani 1 1 d .
H21 H 0.6033 0.2205 0.3391 0.033 Uiso 1 1 calc R
C22 C 0.49205(14) 0.23677(15) 0.37892(14) 0.0276(7) Uani 1 1 d .
H22 H 0.5259 0.2055 0.3858 0.033 Uiso 1 1 calc R
C23 C 1.03301(16) 0.89952(17) 0.09624(16) 0.0358(8) Uani 1 1 d .
H23 H 1.0347 0.9439 0.0816 0.043 Uiso 1 1 calc R
C24 C 1.00697(14) 0.53435(14) 0.13940(13) 0.0231(6) Uani 1 1 d .
C25 C 0.66299(14) 0.26954(14) 0.28992(14) 0.0253(6) Uani 1 1 d .
C26 C 0.75929(17) 0.20135(18) 0.26916(18) 0.0422(8) Uani 1 1 d .
H26 H 0.7518 0.2158 0.2291 0.051 Uiso 1 1 calc R
C27 C 0.72302(18) 0.71200(18) -0.01780(17) 0.0447(9) Uani 1 1 d .
H27 H 0.6787 0.7197 -0.0199 0.054 Uiso 1 1 calc R
C28 C 0.93322(13) 0.79314(14) 0.19192(13) 0.0207(6) Uani 1 1 d .
C29 C 0.47482(19) 0.1772(2) 0.63944(19) 0.0502(10) Uani 1 1 d .
H29 H 0.4854 0.1471 0.6745 0.060 Uiso 1 1 calc R
C30 C 0.92283(15) 0.60237(15) 0.40892(14) 0.0293(7) Uani 1 1 d .
H30 H 0.9352 0.5844 0.4474 0.035 Uiso 1 1 calc R
C31 C 0.77584(13) 0.51286(13) 0.25780(12) 0.0191(6) Uani 1 1 d .
C32 C 0.71743(15) 0.46913(15) 0.08174(14) 0.0288(7) Uani 1 1 d .
C33 C 0.77702(13) 0.86850(14) 0.23465(13) 0.0219(6) Uani 1 1 d .
C34 C 0.71869(14) 0.22247(14) 0.30956(15) 0.0274(7) Uani 1 1 d .
C35 C 0.44038(16) 0.23154(17) 0.41118(16) 0.0357(8) Uani 1 1 d .
H35 H 0.4400 0.1972 0.4400 0.043 Uiso 1 1 calc R
C36 C 0.7530(2) 0.72251(18) -0.06790(16) 0.0469(10) Uani 1 1 d .
H36 H 0.7289 0.7371 -0.1038 0.056 Uiso 1 1 calc R
C37 C 1.03815(14) 0.58592(14) 0.38954(14) 0.0251(6) Uani 1 1 d .
C38 C 0.39801(17) 0.5360(2) 0.42840(18) 0.0485(10) Uani 1 1 d .
H38 H 0.3746 0.5237 0.4592 0.058 Uiso 1 1 calc R
C39 C 0.78467(16) 0.16001(17) 0.38830(19) 0.0414(9) Uani 1 1 d .
H39 H 0.7936 0.1471 0.4287 0.050 Uiso 1 1 calc R
C40 C 0.49398(13) 0.28851(14) 0.33605(13) 0.0220(6) Uani 1 1 d .
C41 C 0.70405(14) 0.67902(14) 0.22041(14) 0.0256(6) Uani 1 1 d .
H41 H 0.7170 0.7225 0.2102 0.031 Uiso 1 1 calc R
C42 C 1.06854(19) 0.46149(18) 0.08227(16) 0.0440(9) Uani 1 1 d .
H42 H 1.0738 0.4409 0.0458 0.053 Uiso 1 1 calc R
C43 C 0.66910(15) 0.35631(15) 0.44872(14) 0.0274(6) Uani 1 1 d .
C44 C 1.07513(18) 0.78652(18) 0.10495(19) 0.0457(9) Uani 1 1 d .
H44 H 1.1050 0.7541 0.0959 0.055 Uiso 1 1 calc R
C46 C 0.54748(14) 0.47868(15) 0.36142(14) 0.0274(7) Uani 1 1 d .
C47 C 0.72698(13) 0.56847(13) 0.24492(12) 0.0189(6) Uani 1 1 d .
C48 C 0.73230(15) 0.20172(16) 0.36906(16) 0.0333(7) Uani 1 1 d .
H48 H 0.7057 0.2161 0.3967 0.040 Uiso 1 1 calc R
C49 C 0.82786(17) 0.63253(16) 0.49660(14) 0.0325(7) Uani 1 1 d .
H49 H 0.8694 0.6484 0.5101 0.039 Uiso 1 1 calc R
C50 C 0.73898(15) 0.85959(16) 0.27992(15) 0.0321(7) Uani 1 1 d .
H50 H 0.7452 0.8213 0.3048 0.038 Uiso 1 1 calc R
C51 C 0.68122(17) 0.96327(18) 0.25186(18) 0.0414(9) Uani 1 1 d .
H51 H 0.6495 0.9950 0.2578 0.050 Uiso 1 1 calc R
C52 C 0.37334(16) 0.59861(16) 0.06364(16) 0.0357(8) Uani 1 1 d .
H52 H 0.3337 0.6183 0.0486 0.043 Uiso 1 1 calc R
C53 C 0.75849(16) 0.68998(16) 0.03593(15) 0.0342(7) Uani 1 1 d .
H53 H 0.7380 0.6836 0.0699 0.041 Uiso 1 1 calc R
C54 C 0.96995(14) 0.61033(14) 0.37126(13) 0.0250(6) Uani 1 1 d .
C55 C 0.95112(13) 0.58055(13) 0.14624(13) 0.0215(6) Uani 1 1 d .
C56 C 0.48072(15) 0.56520(15) 0.04990(14) 0.0285(7) Uani 1 1 d .
H56 H 0.5133 0.5632 0.0255 0.034 Uiso 1 1 calc R
C57 C 0.60685(14) 0.50606(15) 0.10279(14) 0.0276(7) Uani 1 1 d .
H57 H 0.6054 0.5360 0.0703 0.033 Uiso 1 1 calc R
C58 C 0.44209(15) 0.54233(16) 0.14361(15) 0.0325(7) Uani 1 1 d .
H58 H 0.4487 0.5247 0.1827 0.039 Uiso 1 1 calc R
C59 C 0.81153(16) 0.61251(15) 0.43690(14) 0.0286(7) Uani 1 1 d .
C60 C 0.44193(14) 0.33361(14) 0.32623(14) 0.0262(6) Uani 1 1 d .
H60 H 0.4420 0.3683 0.2978 0.031 Uiso 1 1 calc R
C61 C 0.57873(15) 0.43298(15) 0.40447(15) 0.0298(7) Uani 1 1 d .
H61 H 0.5590 0.4228 0.4382 0.036 Uiso 1 1 calc R
C62 C 0.55279(14) 0.50197(14) 0.13287(13) 0.0238(6) Uani 1 1 d .
C64 C 1.08232(16) 0.59270(16) 0.34912(15) 0.0328(7) Uani 1 1 d .
H64 H 1.0691 0.6125 0.3115 0.039 Uiso 1 1 calc R
C65 C 0.38339(16) 0.57254(17) 0.12191(17) 0.0372(8) Uani 1 1 d .
H65 H 0.3508 0.5753 0.1463 0.045 Uiso 1 1 calc R
C66 C 0.69153(17) 0.90692(19) 0.28893(17) 0.0420(9) Uani 1 1 d .
H66 H 0.6668 0.9005 0.3200 0.050 Uiso 1 1 calc R
C67 C 0.79753(14) 0.40144(15) 0.28099(15) 0.0291(7) Uani 1 1 d .
H67 H 0.7839 0.3579 0.2903 0.035 Uiso 1 1 calc R
C68 C 1.05943(16) 0.55585(16) 0.44552(15) 0.0332(7) Uani 1 1 d .
H68 H 1.0307 0.5507 0.4735 0.040 Uiso 1 1 calc R
C69 C 0.85765(15) 0.62000(14) 0.39191(13) 0.0260(6) Uani 1 1 d .
C70 C 0.86029(14) 0.65103(14) 0.09751(13) 0.0231(6) Uani 1 1 d .
C71 C 0.66323(14) 0.46744(15) 0.11887(13) 0.0255(6) Uani 1 1 d .
C72 C 0.73627(17) 0.35600(18) 0.46244(17) 0.0402(8) Uani 1 1 d .
H72 H 0.7607 0.3857 0.4423 0.048 Uiso 1 1 calc R
C73 C 0.45271(16) 0.4990(2) 0.41986(16) 0.0404(8) Uani 1 1 d .
H73 H 0.4660 0.4623 0.4451 0.048 Uiso 1 1 calc R
C74 C 1.05127(15) 0.52056(15) 0.18998(14) 0.0289(7) Uani 1 1 d .
H74 H 1.0455 0.5396 0.2270 0.035 Uiso 1 1 calc R
C75 C 0.78274(19) 0.62897(17) 0.53609(16) 0.0399(8) Uani 1 1 d .
H75 H 0.7937 0.6440 0.5757 0.048 Uiso 1 1 calc R
C76 C 0.38911(16) 0.27716(16) 0.40087(16) 0.0343(7) Uani 1 1 d .
H76 H 0.3544 0.2737 0.4226 0.041 Uiso 1 1 calc R
C77 C 1.02922(16) 0.76890(16) 0.14099(17) 0.0372(8) Uani 1 1 d .
H77 H 1.0288 0.7248 0.1566 0.045 Uiso 1 1 calc R
C78 C 0.76572(14) 0.92583(14) 0.19724(14) 0.0258(6) Uani 1 1 d .
H78 H 0.7905 0.9326 0.1662 0.031 Uiso 1 1 calc R
C79 C 1.11293(16) 0.44954(17) 0.13270(17) 0.0384(8) Uani 1 1 d .
H79 H 1.1487 0.4218 0.1303 0.046 Uiso 1 1 calc R
C81 C 0.7222(2) 0.60357(18) 0.51757(17) 0.0472(10) Uani 1 1 d .
H81 H 0.6923 0.6009 0.5446 0.057 Uiso 1 1 calc R
C82 C 0.66512(19) 0.26566(17) 0.52068(16) 0.0405(8) Uani 1 1 d .
H82 H 0.6410 0.2346 0.5399 0.049 Uiso 1 1 calc R
C83 C 0.71803(15) 0.97251(16) 0.20592(17) 0.0351(8) Uani 1 1 d .
H83 H 0.7108 1.0103 0.1806 0.042 Uiso 1 1 calc R
C85 C 0.88034(14) 0.47817(15) 0.26473(15) 0.0294(7) Uani 1 1 d .
H85 H 0.9237 0.4872 0.2624 0.035 Uiso 1 1 calc R
C86 C 0.55094(13) 0.30035(14) 0.30373(13) 0.0226(6) Uani 1 1 d .
C87 C 1.10411(16) 0.47876(16) 0.18643(17) 0.0373(8) Uani 1 1 d .
H87 H 1.1338 0.4705 0.2208 0.045 Uiso 1 1 calc R
C88 C 1.12255(18) 0.53372(16) 0.45986(16) 0.0396(8) Uani 1 1 d .
H88 H 1.1361 0.5138 0.4973 0.048 Uiso 1 1 calc R
C89 C 1.16565(18) 0.54107(17) 0.41886(17) 0.0427(9) Uani 1 1 d .
H89 H 1.2082 0.5260 0.4286 0.051 Uiso 1 1 calc R
C90 C 0.41163(19) 0.60767(19) 0.3458(2) 0.0542(11) Uani 1 1 d .
H90 H 0.3979 0.6443 0.3207 0.065 Uiso 1 1 calc R
C91 C 0.82086(19) 0.4668(2) 0.01503(19) 0.0489(10) Uani 1 1 d .
H91 H 0.8552 0.4656 -0.0074 0.059 Uiso 1 1 calc R
C92 C 1.14581(17) 0.57068(18) 0.36346(17) 0.0420(9) Uani 1 1 d .
H92 H 1.1748 0.5759 0.3358 0.050 Uiso 1 1 calc R
C93 C 0.71808(17) 0.51167(18) 0.03192(16) 0.0384(8) Uani 1 1 d .
H93 H 0.6837 0.5414 0.0206 0.046 Uiso 1 1 calc R
C94 C 0.37802(18) 0.5903(2) 0.3920(2) 0.0517(11) Uani 1 1 d .
H94 H 0.3417 0.6154 0.3985 0.062 Uiso 1 1 calc R
C95 C 0.76962(19) 0.5101(2) -0.00100(18) 0.0469(9) Uani 1 1 d .
H95 H 0.7694 0.5387 -0.0343 0.056 Uiso 1 1 calc R
C96 C 0.46603(18) 0.57093(18) 0.33638(19) 0.0445(9) Uani 1 1 d .
H96 H 0.4882 0.5828 0.3046 0.053 Uiso 1 1 calc R
C98 C 0.74948(17) 0.58746(18) 0.41828(16) 0.0402(8) Uani 1 1 d .
H98 H 0.7376 0.5744 0.3782 0.048 Uiso 1 1 calc R
C99 C 0.7055(2) 0.5819(2) 0.45856(19) 0.0532(10) Uani 1 1 d .
H99 H 0.6647 0.5636 0.4461 0.064 Uiso 1 1 calc R
C102 C 0.77013(18) 0.4261(2) 0.09755(19) 0.0491(10) Uani 1 1 d .
H102 H 0.7711 0.3975 0.1309 0.059 Uiso 1 1 calc R
C103 C 0.82341(18) 0.13778(18) 0.3476(2) 0.0468(10) Uani 1 1 d .
H103 H 0.8580 0.1087 0.3601 0.056 Uiso 1 1 calc R
C104 C 0.7315(2) 0.26632(19) 0.53426(16) 0.0457(9) Uani 1 1 d .
H104 H 0.7522 0.2359 0.5627 0.055 Uiso 1 1 calc R
C106 C 0.8210(2) 0.4253(2) 0.0644(2) 0.0619(12) Uani 1 1 d .
H106 H 0.8559 0.3962 0.0757 0.074 Uiso 1 1 calc R
C110 C 0.76729(19) 0.3121(2) 0.50573(18) 0.0499(10) Uani 1 1 d .
H110 H 0.8121 0.3134 0.5155 0.060 Uiso 1 1 calc R
C111 C 0.81129(19) 0.1583(2) 0.2886(2) 0.0534(11) Uani 1 1 d .
H111 H 0.8380 0.1435 0.2612 0.064 Uiso 1 1 calc R
O4 O 0.82548(9) 0.76112(9) 0.25556(9) 0.0233(4) Uani 1 1 d .

loop_
_atom_site_aniso_label
_atom_site_aniso_U_11
_atom_site_aniso_U_22
_atom_site_aniso_U_33
_atom_site_aniso_U_23
_atom_site_aniso_U_13
_atom_site_aniso_U_12
Dy1 0.01644(7) 0.01801(7) 0.01780(7) 0.00299(5) 0.00346(5) 0.00011(5)
Dy2 0.01780(7) 0.02020(7) 0.02411(8) 0.00507(5) 0.00531(5) -0.00065(5)
Cl2 0.0878(9) 0.0868(9) 0.0822(9) -0.0301(7) 0.0162(7) 0.0286(7)
Cl4 0.0433(6) 0.0522(6) 0.1077(10) 0.0036(6) 0.0146(6) 0.0053(5)
Cl6 0.0622(6) 0.0507(6) 0.0636(7) -0.0099(5) -0.0037(5) 0.0196(5)
Cl3 0.0744(7) 0.0566(6) 0.0584(7) -0.0056(5) -0.0023(6) 0.0158(5)
Cl5 0.1115(10) 0.0598(7) 0.0593(7) -0.0016(6) 0.0183(7) -0.0159(7)
Cl1 0.0908(10) 0.1158(12) 0.1277(14) -0.0230(10) 0.0634(10) -0.0316(9)
O9 0.0196(10) 0.0247(10) 0.0321(12) 0.0074(9) 0.0030(9) -0.0009(8)
O7 0.0316(12) 0.0284(11) 0.0329(12) 0.0053(9) 0.0117(10) 0.0038(9)
O11 0.0215(10) 0.0323(11) 0.0269(11) 0.0080(9) 0.0054(9) 0.0000(8)
O5 0.0277(11) 0.0347(11) 0.0194(11) 0.0027(9) 0.0054(9) -0.0004(9)
O6 0.0234(10) 0.0276(10) 0.0212(11) 0.0032(8) 0.0044(8) 0.0058(8)
O1 0.0216(10) 0.0312(11) 0.0218(11) 0.0007(8) 0.0026(8) 0.0049(8)
O12 0.0263(11) 0.0307(11) 0.0281(12) 0.0055(9) 0.0080(9) 0.0035(9)
O3 0.0246(11) 0.0342(11) 0.0196(11) 0.0065(9) -0.0001(8) -0.0007(9)
O2 0.0211(10) 0.0218(10) 0.0343(12) 0.0087(9) 0.0058(9) -0.0001(8)
O10 0.0255(11) 0.0219(10) 0.0360(12) 0.0060(9) 0.0112(9) 0.0012(8)
O8 0.0242(11) 0.0341(11) 0.0258(11) 0.0026(9) 0.0066(9) -0.0025(9)
N3 0.0190(12) 0.0232(12) 0.0251(13) 0.0022(10) 0.0045(10) 0.0008(10)
N1 0.0172(12) 0.0196(11) 0.0283(13) 0.0009(10) 0.0051(10) 0.0010(9)
N2 0.0172(11) 0.0190(11) 0.0238(13) 0.0024(9) 0.0019(10) 0.0014(9)
N4 0.0211(12) 0.0191(11) 0.0288(13) 0.0041(10) 0.0033(10) -0.0007(9)
C1 0.046(2) 0.0447(19) 0.0230(17) 0.0042(14) 0.0055(15) 0.0222(16)
C2 0.0442(19) 0.0280(16) 0.0252(17) -0.0021(13) -0.0059(15) 0.0070(14)
C3 0.048(2) 0.0253(15) 0.0279(17) 0.0001(13) 0.0036(15) 0.0094(14)
C4 0.0342(17) 0.0314(16) 0.0172(14) 0.0009(12) 0.0040(12) 0.0084(13)
C5 0.0271(16) 0.0287(15) 0.0254(16) -0.0020(13) 0.0016(13) -0.0082(12)
C6 0.0208(14) 0.0190(13) 0.0219(14) -0.0009(11) 0.0016(11) -0.0022(11)
C7 0.074(3) 0.0311(17) 0.0207(17) 0.0027(13) 0.0039(17) 0.0161(17)
C8 0.0222(15) 0.0236(14) 0.0335(17) 0.0030(12) 0.0042(13) 0.0080(12)
C9 0.0261(16) 0.0305(16) 0.0403(19) 0.0012(14) 0.0089(14) 0.0039(13)
C10 0.0391(19) 0.0352(17) 0.0296(18) -0.0024(14) 0.0094(15) -0.0052(14)
C11 0.0287(16) 0.0309(16) 0.0353(18) -0.0127(14) 0.0076(14) -0.0018(13)
C12 0.0247(15) 0.0236(15) 0.044(2) 0.0031(14) 0.0022(14) 0.0048(12)
C13 0.0377(19) 0.0376(19) 0.055(2) -0.0096(17) 0.0058(17) -0.0036(15)
C14 0.0190(14) 0.0257(15) 0.0331(17) 0.0019(13) 0.0061(12) 0.0041(11)
C15 0.0207(14) 0.0224(14) 0.0274(16) 0.0054(12) 0.0042(12) -0.0004(11)
C16 0.0263(15) 0.0216(14) 0.0268(16) -0.0016(12) 0.0025(13) -0.0014(12)
C17 0.0191(14) 0.0279(15) 0.0251(15) 0.0032(12) 0.0050(12) -0.0005(12)
C18 0.0241(15) 0.0264(15) 0.0362(18) 0.0080(13) 0.0080(13) 0.0028(12)
C19 0.040(2) 0.044(2) 0.050(2) 0.0136(17) 0.0242(17) 0.0023(16)
C20 0.0344(17) 0.0214(14) 0.0229(16) -0.0025(12) -0.0017(13) 0.0062(12)
C21 0.0237(15) 0.0221(14) 0.0382(18) 0.0084(13) 0.0071(13) 0.0005(12)
C22 0.0219(15) 0.0291(15) 0.0325(17) 0.0072(13) 0.0061(13) 0.0007(12)
C23 0.0371(18) 0.0310(17) 0.042(2) 0.0133(15) 0.0161(16) 0.0018(14)
C24 0.0224(14) 0.0222(14) 0.0251(15) 0.0039(12) 0.0052(12) 0.0026(11)
C25 0.0239(15) 0.0211(14) 0.0308(17) -0.0018(12) 0.0031(13) -0.0027(12)
C26 0.042(2) 0.0417(19) 0.045(2) -0.0011(16) 0.0122(17) 0.0107(16)
C27 0.043(2) 0.046(2) 0.038(2) -0.0118(16) -0.0162(17) 0.0171(17)
C28 0.0189(13) 0.0234(14) 0.0193(14) 0.0016(11) 0.0012(11) -0.0034(11)
C29 0.048(2) 0.062(2) 0.043(2) 0.0021(19) 0.0144(18) 0.0093(19)
C30 0.0372(18) 0.0319(16) 0.0193(15) 0.0073(13) 0.0054(13) 0.0034(13)
C31 0.0205(14) 0.0188(13) 0.0180(14) 0.0000(11) 0.0035(11) 0.0009(11)
C32 0.0291(16) 0.0317(16) 0.0273(17) -0.0056(13) 0.0095(13) -0.0040(13)
C33 0.0188(14) 0.0220(14) 0.0247(15) -0.0029(11) 0.0026(12) -0.0024(11)
C34 0.0231(15) 0.0201(14) 0.0413(19) 0.0004(13) 0.0129(13) -0.0019(11)
C35 0.0366(18) 0.0357(17) 0.0369(19) 0.0117(15) 0.0125(15) -0.0012(14)
C36 0.070(3) 0.0402(19) 0.0246(18) -0.0081(15) -0.0146(18) 0.0217(18)
C37 0.0301(16) 0.0194(13) 0.0241(16) -0.0011(11) -0.0019(13) 0.0015(12)
C38 0.0317(19) 0.074(3) 0.042(2) -0.023(2) 0.0112(17) -0.0035(19)
C39 0.0301(18) 0.0374(19) 0.056(2) 0.0128(17) 0.0050(17) 0.0031(14)
C40 0.0198(14) 0.0213(13) 0.0246(15) 0.0012(11) 0.0020(12) -0.0035(11)
C41 0.0225(14) 0.0173(13) 0.0365(18) 0.0047(12) 0.0027(13) 0.0018(11)
C42 0.061(2) 0.045(2) 0.0301(19) 0.0035(15) 0.0193(17) 0.0246(18)
C43 0.0324(17) 0.0271(15) 0.0225(15) -0.0013(12) 0.0037(13) -0.0036(13)
C44 0.042(2) 0.040(2) 0.062(3) 0.0078(18) 0.0312(19) 0.0118(16)
C46 0.0271(16) 0.0280(15) 0.0278(17) -0.0061(13) 0.0060(13) -0.0043(12)
C47 0.0187(13) 0.0200(13) 0.0177(14) 0.0000(11) 0.0019(11) 0.0000(11)
C48 0.0254(16) 0.0294(16) 0.047(2) 0.0065(15) 0.0115(15) 0.0003(13)
C49 0.0445(19) 0.0300(16) 0.0240(16) 0.0054(13) 0.0077(14) 0.0047(14)
C50 0.0319(17) 0.0335(16) 0.0323(18) 0.0022(14) 0.0098(14) 0.0011(14)
C51 0.0329(18) 0.0388(19) 0.053(2) -0.0088(17) 0.0070(17) 0.0116(15)
C52 0.0333(18) 0.0294(16) 0.042(2) -0.0045(15) -0.0040(15) 0.0092(14)
C53 0.0346(17) 0.0349(17) 0.0300(18) -0.0066(14) -0.0061(14) 0.0077(14)
C54 0.0317(16) 0.0204(14) 0.0214(15) 0.0012(11) -0.0017(12) -0.0018(12)
C55 0.0216(14) 0.0195(13) 0.0242(15) 0.0008(11) 0.0058(12) -0.0012(11)
C56 0.0332(17) 0.0253(15) 0.0269(16) -0.0019(12) 0.0041(13) 0.0015(13)
C57 0.0293(16) 0.0310(16) 0.0231(16) 0.0047(12) 0.0053(13) 0.0026(13)
C58 0.0331(17) 0.0317(16) 0.0330(18) 0.0084(14) 0.0059(14) 0.0051(14)
C59 0.0391(18) 0.0235(14) 0.0253(16) 0.0033(12) 0.0116(14) 0.0023(13)
C60 0.0249(15) 0.0215(14) 0.0322(17) 0.0035(12) 0.0040(13) -0.0017(12)
C61 0.0284(16) 0.0345(17) 0.0275(17) 0.0005(13) 0.0079(13) -0.0045(13)
C62 0.0247(15) 0.0228(14) 0.0233(15) -0.0012(12) 0.0018(12) -0.0014(12)
C64 0.0382(18) 0.0327(16) 0.0260(17) -0.0002(13) -0.0002(14) 0.0097(14)
C65 0.0294(17) 0.0387(18) 0.045(2) 0.0044(15) 0.0106(15) 0.0076(14)
C66 0.0371(19) 0.053(2) 0.041(2) -0.0036(17) 0.0220(16) 0.0092(16)
C67 0.0278(16) 0.0194(14) 0.0399(19) 0.0067(13) 0.0042(14) 0.0003(12)
C68 0.0407(19) 0.0286(16) 0.0276(17) 0.0042(13) -0.0043(14) -0.0024(14)
C69 0.0390(17) 0.0185(13) 0.0220(15) 0.0000(11) 0.0095(13) -0.0016(12)
C70 0.0258(15) 0.0221(14) 0.0205(15) -0.0006(11) 0.0004(12) -0.0015(11)
C71 0.0292(16) 0.0263(15) 0.0224(15) -0.0015(12) 0.0081(12) -0.0026(12)
C72 0.0355(19) 0.0430(19) 0.041(2) 0.0101(16) 0.0002(16) -0.0059(15)
C73 0.0330(18) 0.057(2) 0.0325(19) -0.0076(16) 0.0083(15) -0.0019(16)
C74 0.0303(16) 0.0268(15) 0.0284(17) -0.0001(13) 0.0005(13) 0.0020(13)
C75 0.063(2) 0.0350(18) 0.0242(17) 0.0026(14) 0.0148(17) 0.0072(17)
C76 0.0295(17) 0.0362(17) 0.041(2) 0.0012(15) 0.0170(15) -0.0013(14)
C77 0.0372(19) 0.0273(16) 0.050(2) 0.0089(15) 0.0171(16) 0.0054(14)
C78 0.0217(15) 0.0270(15) 0.0285(16) -0.0011(12) 0.0032(12) -0.0017(12)
C79 0.0323(18) 0.0337(17) 0.052(2) 0.0096(16) 0.0144(16) 0.0138(14)
C81 0.066(3) 0.042(2) 0.041(2) 0.0053(17) 0.033(2) 0.0033(19)
C82 0.060(2) 0.0327(18) 0.0302(18) 0.0023(14) 0.0129(17) -0.0055(16)
C83 0.0296(17) 0.0271(16) 0.048(2) 0.0012(15) 0.0017(15) 0.0040(13)
C85 0.0193(14) 0.0276(15) 0.0428(19) 0.0013(14) 0.0089(13) 0.0023(12)
C86 0.0222(14) 0.0197(13) 0.0255(15) 0.0001(12) 0.0018(12) -0.0058(11)
C87 0.0286(17) 0.0340(17) 0.047(2) 0.0031(16) -0.0021(15) 0.0049(14)
C88 0.050(2) 0.0298(17) 0.0336(19) 0.0031(14) -0.0110(17) 0.0059(15)
C89 0.039(2) 0.0370(19) 0.048(2) -0.0051(16) -0.0081(17) 0.0155(15)
C90 0.045(2) 0.038(2) 0.081(3) -0.008(2) 0.012(2) 0.0122(17)
C91 0.043(2) 0.058(2) 0.053(2) -0.0112(19) 0.0324(19) -0.0092(18)
C92 0.0377(19) 0.049(2) 0.039(2) -0.0021(16) 0.0043(16) 0.0165(16)
C93 0.0354(18) 0.0430(19) 0.039(2) 0.0031(16) 0.0133(16) -0.0025(15)
C94 0.0313(19) 0.056(2) 0.069(3) -0.037(2) 0.0106(19) 0.0006(17)
C95 0.051(2) 0.052(2) 0.042(2) 0.0018(18) 0.0218(18) -0.0154(19)
C96 0.043(2) 0.0390(19) 0.055(2) 0.0009(17) 0.0169(18) 0.0056(16)
C98 0.045(2) 0.047(2) 0.0307(19) -0.0068(15) 0.0149(16) -0.0097(17)
C99 0.053(2) 0.058(2) 0.053(3) -0.006(2) 0.026(2) -0.017(2)
C102 0.046(2) 0.055(2) 0.052(2) 0.0134(19) 0.0242(19) 0.0156(18)
C103 0.036(2) 0.0348(18) 0.068(3) 0.0015(18) 0.0030(19) 0.0130(15)
C104 0.062(3) 0.041(2) 0.0308(19) 0.0061(16) -0.0029(18) 0.0057(18)
C106 0.047(2) 0.075(3) 0.070(3) 0.009(2) 0.030(2) 0.021(2)
C110 0.041(2) 0.051(2) 0.053(2) 0.0073(19) -0.0093(18) 0.0020(18)
C111 0.043(2) 0.054(2) 0.066(3) -0.012(2) 0.019(2) 0.0203(18)
O4 0.0237(10) 0.0199(9) 0.0278(11) 0.0021(8) 0.0092(9) -0.0003(8)

loop_
_atom_type_symbol
_atom_type_description
_atom_type_scat_dispersion_real
_atom_type_scat_dispersion_imag
_atom_type_scat_source
C C 0.0033 0.0016 'International Tables Vol C Tables 4.2.6.8 and 6.1.1.4'
H H 0.0000 0.0000 'International Tables Vol C Tables 4.2.6.8 and 6.1.1.4'
O O 0.0106 0.0060 'International Tables Vol C Tables 4.2.6.8 and 6.1.1.4'
Dy Dy -0.1892 4.4098 'International Tables Vol C Tables 4.2.6.8 and 6.1.1.4'
N N 0.0061 0.0033 'International Tables Vol C Tables 4.2.6.8 and 6.1.1.4'
Cl Cl 0.1484 0.1585 'International Tables Vol C Tables 4.2.6.8 and 6.1.1.4'

loop_
_geom_angle_atom_site_label_1
_geom_angle_atom_site_label_2
_geom_angle_atom_site_label_3
_geom_angle
O5 Dy1 N1 71.60(7)
O5 Dy1 N2 68.93(7)
O6 Dy1 O5 129.65(7)
O6 Dy1 O1 73.92(7)
O6 Dy1 O2 79.10(7)
O6 Dy1 N1 70.91(7)
O6 Dy1 N2 118.98(7)
O6 Dy1 O4 148.46(7)
O1 Dy1 O5 141.18(7)
O1 Dy1 O2 79.97(7)
O1 Dy1 N1 94.40(7)
O1 Dy1 N2 72.47(7)
O3 Dy1 O5 71.71(7)
O3 Dy1 O6 75.83(7)
O3 Dy1 O1 146.10(7)
O3 Dy1 O2 79.62(7)
O3 Dy1 N1 89.87(7)
O3 Dy1 N2 137.37(7)
O3 Dy1 O4 112.51(7)
O2 Dy1 O5 129.44(7)
O2 Dy1 N1 149.85(7)
O2 Dy1 N2 139.72(7)
N2 Dy1 N1 62.76(7)
O4 Dy1 O5 80.62(7)
O4 Dy1 O1 86.77(7)
O4 Dy1 O2 73.04(7)
O4 Dy1 N1 136.63(7)
O4 Dy1 N2 76.56(7)
O9 Dy2 O7 76.85(7)
O9 Dy2 O10 73.72(7)
O9 Dy2 N3 146.43(7)
O9 Dy2 N4 147.71(7)
O7 Dy2 N3 72.78(7)
O7 Dy2 N4 116.65(8)
O11 Dy2 O9 81.54(7)
O11 Dy2 O7 77.60(7)
O11 Dy2 O12 72.11(7)
O11 Dy2 O10 124.24(7)
O11 Dy2 N3 78.30(7)
O11 Dy2 N4 128.67(7)
O12 Dy2 O9 120.97(7)
O12 Dy2 O7 141.06(7)
O12 Dy2 O10 79.27(7)
O12 Dy2 N3 77.53(7)
O12 Dy2 N4 68.29(8)
O10 Dy2 O7 139.16(7)
O10 Dy2 N3 139.79(7)
O10 Dy2 N4 78.54(7)
O8 Dy2 O9 86.89(7)
O8 Dy2 O7 72.43(7)
O8 Dy2 O11 149.61(7)
O8 Dy2 O12 136.83(7)
O8 Dy2 O10 78.27(7)
O8 Dy2 N3 97.19(7)
O8 Dy2 N4 71.40(7)
N3 Dy2 N4 62.49(7)
C86 O9 Dy2 127.53(17)
C46 O7 Dy2 130.46(19)
C62 O11 Dy2 133.71(18)
C69 O5 Dy1 135.9(2)
C55 O6 Dy1 135.86(17)
C70 O1 Dy1 134.00(18)
C71 O12 Dy2 133.68(19)
C54 O3 Dy1 137.40(19)
C28 O2 Dy1 130.95(17)
C25 O10 Dy2 124.87(19)
C5 O8 Dy2 128.54(18)
C14 N3 Dy2 120.87(18)
C47 N3 Dy2 121.63(17)
C47 N3 C14 116.7(2)
C31 N1 Dy1 120.69(17)
C31 N1 C85 116.2(2)
C85 N1 Dy1 122.59(18)
C41 N2 Dy1 122.25(18)
C47 N2 Dy1 120.79(17)
C47 N2 C41 115.9(2)
C31 N4 Dy2 120.46(17)
C31 N4 C67 116.7(2)
C67 N4 Dy2 121.59(18)
C42 C1 C24 120.7(3)
C52 C2 C56 120.4(3)
C20 C3 C7 120.8(3)
C55 C4 C70 124.4(3)
O8 C5 C43 115.4(3)
O8 C5 C61 125.1(3)
C61 C5 C43 119.5(3)
C15 C6 C33 120.3(2)
O4 C6 C15 124.2(3)
O4 C6 C33 115.5(2)
C36 C7 C3 119.4(3)
C41 C8 C14 117.3(3)
C60 C9 C76 120.8(3)
C43 C10 C82 120.6(3)
C73 C11 C46 123.1(3)
C96 C11 C46 118.7(3)
C96 C11 C73 118.2(3)
C67 C12 C85 117.2(3)
Cl6 C13 Cl4 109.4(2)
Cl6 C13 Cl5 111.3(2)
Cl5 C13 Cl4 109.5(2)
N3 C14 C8 121.5(3)
C6 C15 C28 123.9(3)
C56 C16 C62 122.8(3)
C58 C16 C56 118.5(3)
C58 C16 C62 118.6(3)
C18 C17 C28 123.6(3)
C18 C17 C77 118.1(3)
C77 C17 C28 118.4(3)
C23 C18 C17 120.7(3)
C23 C19 C44 119.7(3)
C3 C20 C70 122.6(3)
C53 C20 C3 118.7(3)
C53 C20 C70 118.6(3)
C86 C21 C25 124.3(3)
C35 C22 C40 120.7(3)
C19 C23 C18 120.5(3)
C1 C24 C55 123.7(3)
C74 C24 C1 118.1(3)
C74 C24 C55 118.3(3)
O10 C25 C21 125.8(3)
O10 C25 C34 116.7(3)
C21 C25 C34 117.5(3)
C34 C26 C111 119.8(4)
C36 C27 C53 120.2(3)
O2 C28 C15 124.2(3)
O2 C28 C17 116.5(2)
C15 C28 C17 119.3(2)
Cl3 C29 Cl2 109.9(2)
Cl1 C29 Cl2 112.4(2)
Cl1 C29 Cl3 112.1(2)
C54 C30 C69 123.3(3)
N1 C31 C47 116.9(2)
N4 C31 N1 126.2(2)
N4 C31 C47 116.8(2)
C93 C32 C71 123.4(3)
C102 C32 C71 118.6(3)
C102 C32 C93 118.0(3)
C50 C33 C6 119.3(3)
C50 C33 C78 118.2(3)
C78 C33 C6 122.4(3)
C26 C34 C25 120.8(3)
C48 C34 C25 120.5(3)
C48 C34 C26 118.6(3)
C22 C35 C76 120.4(3)
C27 C36 C7 120.4(3)
C64 C37 C54 119.0(3)
C64 C37 C68 117.9(3)
C68 C37 C54 123.1(3)
C94 C38 C73 120.7(4)
C103 C39 C48 119.7(4)
C22 C40 C86 123.1(3)
C60 C40 C22 118.0(3)
C60 C40 C86 118.8(3)
N2 C41 C8 122.1(3)
C79 C42 C1 120.5(3)
C10 C43 C5 122.4(3)
C10 C43 C72 118.5(3)
C72 C43 C5 119.0(3)
C19 C44 C77 120.2(3)
O7 C46 C11 115.9(3)
O7 C46 C61 123.7(3)
C61 C46 C11 120.4(3)
N3 C47 N2 126.4(2)
N3 C47 C31 116.6(2)
N2 C47 C31 117.0(2)
C34 C48 C39 121.2(3)
C75 C49 C59 120.3(3)
C33 C50 C66 121.1(3)
C66 C51 C83 119.8(3)
C2 C52 C65 120.0(3)
C27 C53 C20 120.4(3)
O3 C54 C30 123.5(3)
O3 C54 C37 115.0(3)
C30 C54 C37 121.6(3)
O6 C55 C4 124.0(3)
O6 C55 C24 115.4(2)
C4 C55 C24 120.6(3)
C2 C56 C16 120.4(3)
C62 C57 C71 123.5(3)
C65 C58 C16 121.0(3)
C49 C59 C69 121.8(3)
C49 C59 C98 118.6(3)
C98 C59 C69 119.6(3)
C9 C60 C40 121.0(3)
C5 C61 C46 123.2(3)
O11 C62 C16 115.8(3)
O11 C62 C57 124.1(3)
C57 C62 C16 120.1(3)
C37 C64 C92 121.4(3)
C58 C65 C52 119.7(3)
C51 C66 C50 120.0(3)
N4 C67 C12 121.7(3)
C88 C68 C37 120.8(3)
O5 C69 C30 124.6(3)
O5 C69 C59 116.3(3)
C30 C69 C59 119.0(3)
O1 C70 C4 124.6(3)
O1 C70 C20 116.4(3)
C4 C70 C20 118.9(3)
O12 C71 C32 115.7(3)
O12 C71 C57 123.0(3)
C57 C71 C32 121.3(3)
C110 C72 C43 120.9(3)
C38 C73 C11 120.2(4)
C24 C74 C87 121.0(3)
C81 C75 C49 120.6(3)
C9 C76 C35 119.2(3)
C44 C77 C17 120.9(3)
C83 C78 C33 120.6(3)
C87 C79 C42 119.4(3)
C75 C81 C99 119.9(4)
C104 C82 C10 120.3(3)
C51 C83 C78 120.3(3)
N1 C85 C12 122.0(3)
O9 C86 C21 123.3(3)
O9 C86 C40 115.9(2)
C21 C86 C40 120.7(3)
C79 C87 C74 120.3(3)
C68 C88 C89 120.2(3)
C92 C89 C88 120.0(3)
C94 C90 C96 120.3(4)
C106 C91 C95 119.3(4)
C89 C92 C64 119.6(4)
C95 C93 C32 120.5(3)
C38 C94 C90 119.7(4)
C91 C95 C93 120.6(4)
C90 C96 C11 120.9(4)
C99 C98 C59 120.6(3)
C98 C99 C81 119.9(4)
C106 C102 C32 120.8(4)
C111 C103 C39 120.0(3)
C82 C104 C110 119.9(3)
C91 C106 C102 120.8(4)
C104 C110 C72 119.8(3)
C103 C111 C26 120.6(4)
C6 O4 Dy1 133.05(18)

loop_
_geom_bond_atom_site_label_1
_geom_bond_atom_site_label_2
_geom_bond_distance
Dy1 O5 2.349(2)
Dy1 O6 2.2895(19)
Dy1 O1 2.296(2)
Dy1 O3 2.2868(19)
Dy1 O2 2.3134(19)
Dy1 N1 2.594(2)
Dy1 N2 2.588(2)
Dy1 O4 2.2924(18)
Dy2 O9 2.3008(19)
Dy2 O7 2.328(2)
Dy2 O11 2.2968(19)
Dy2 O12 2.300(2)
Dy2 O10 2.3194(19)
Dy2 O8 2.293(2)
Dy2 N3 2.573(2)
Dy2 N4 2.600(2)
Cl2 C29 1.750(4)
Cl4 C13 1.759(4)
Cl6 C13 1.746(4)
Cl3 C29 1.743(4)
Cl5 C13 1.752(4)
Cl1 C29 1.718(4)
O9 C86 1.279(3)
O7 C46 1.267(4)
O11 C62 1.275(3)
O5 C69 1.264(4)
O6 C55 1.264(3)
O1 C70 1.271(3)
O12 C71 1.267(4)
O3 C54 1.271(3)
O2 C28 1.264(3)
O10 C25 1.268(4)
O8 C5 1.272(4)
N3 C14 1.333(4)
N3 C47 1.327(3)
N1 C31 1.331(3)
N1 C85 1.338(4)
N2 C41 1.339(3)
N2 C47 1.332(3)
N4 C31 1.329(3)
N4 C67 1.337(4)
C1 C24 1.383(4)
C1 C42 1.380(5)
C2 C52 1.372(5)
C2 C56 1.386(4)
C3 C7 1.393(4)
C3 C20 1.389(5)
C4 C55 1.391(4)
C4 C70 1.399(4)
C5 C43 1.500(4)
C5 C61 1.393(4)
C6 C15 1.388(4)
C6 C33 1.497(4)
C6 O4 1.276(3)
C7 C36 1.377(5)
C8 C14 1.380(4)
C8 C41 1.372(4)
C9 C60 1.376(4)
C9 C76 1.378(5)
C10 C43 1.381(4)
C10 C82 1.385(5)
C11 C46 1.505(4)
C11 C73 1.393(5)
C11 C96 1.384(5)
C12 C67 1.377(4)
C12 C85 1.382(4)
C15 C28 1.401(4)
C16 C56 1.390(4)
C16 C58 1.389(4)
C16 C62 1.498(4)
C17 C18 1.391(4)
C17 C28 1.501(4)
C17 C77 1.390(4)
C18 C23 1.378(4)
C19 C23 1.373(5)
C19 C44 1.374(5)
C20 C53 1.387(4)
C20 C70 1.496(4)
C21 C25 1.406(4)
C21 C86 1.392(4)
C22 C35 1.382(4)
C22 C40 1.398(4)
C24 C55 1.498(4)
C24 C74 1.381(4)
C25 C34 1.498(4)
C26 C34 1.385(5)
C26 C111 1.392(5)
C27 C36 1.372(6)
C27 C53 1.386(4)
C30 C54 1.390(4)
C30 C69 1.401(4)
C31 C47 1.490(4)
C32 C71 1.494(4)
C32 C93 1.391(5)
C32 C102 1.389(5)
C33 C50 1.382(4)
C33 C78 1.398(4)
C34 C48 1.380(5)
C35 C76 1.386(5)
C37 C54 1.501(4)
C37 C64 1.384(5)
C37 C68 1.396(4)
C38 C73 1.386(5)
C38 C94 1.366(6)
C39 C48 1.382(4)
C39 C103 1.370(5)
C40 C60 1.392(4)
C40 C86 1.492(4)
C42 C79 1.373(5)
C43 C72 1.391(4)
C44 C77 1.379(5)
C46 C61 1.404(4)
C49 C59 1.385(4)
C49 C75 1.379(5)
C50 C66 1.390(5)
C51 C66 1.377(5)
C51 C83 1.378(5)
C52 C65 1.386(5)
C57 C62 1.394(4)
C57 C71 1.400(4)
C58 C65 1.383(4)
C59 C69 1.493(4)
C59 C98 1.391(5)
C64 C92 1.386(5)
C68 C88 1.379(5)
C72 C110 1.384(5)
C74 C87 1.383(4)
C75 C81 1.365(5)
C78 C83 1.383(4)
C79 C87 1.365(5)
C81 C99 1.381(6)
C82 C104 1.375(5)
C88 C89 1.378(5)
C89 C92 1.376(5)
C90 C94 1.368(6)
C90 C96 1.384(5)
C91 C95 1.371(6)
C91 C106 1.369(6)
C93 C95 1.386(5)
C98 C99 1.376(5)
C102 C106 1.376(5)
C103 C111 1.366(6)
C104 C110 1.377(5)

loop_
_geom_torsion_atom_site_label_1
_geom_torsion_atom_site_label_2
_geom_torsion_atom_site_label_3
_geom_torsion_atom_site_label_4
_geom_torsion
Dy1 O5 C69 C30 4.7(4)
Dy1 O5 C69 C59 -173.77(18)
Dy1 O6 C55 C4 -7.7(4)
Dy1 O6 C55 C24 172.17(18)
Dy1 O1 C70 C4 16.4(4)
Dy1 O1 C70 C20 -166.93(18)
Dy1 O3 C54 C30 -23.0(5)
Dy1 O3 C54 C37 156.1(2)
Dy1 O2 C28 C15 28.8(4)
Dy1 O2 C28 C17 -150.80(19)
Dy1 N1 C31 N4 -169.6(2)
Dy1 N1 C31 C47 10.4(3)
Dy1 N1 C85 C12 170.4(2)
Dy1 N2 C41 C8 -167.4(2)
Dy1 N2 C47 N3 169.1(2)
Dy1 N2 C47 C31 -11.0(3)
Dy2 O9 C86 C21 -34.3(4)
Dy2 O9 C86 C40 141.8(2)
Dy2 O7 C46 C11 -156.83(19)
Dy2 O7 C46 C61 23.9(4)
Dy2 O11 C62 C16 -162.35(18)
Dy2 O11 C62 C57 17.5(4)
Dy2 O12 C71 C32 155.7(2)
Dy2 O12 C71 C57 -25.2(4)
Dy2 O10 C25 C21 34.7(4)
Dy2 O10 C25 C34 -143.6(2)
Dy2 O8 C5 C43 147.3(2)
Dy2 O8 C5 C61 -33.6(4)
Dy2 N3 C14 C8 -168.5(2)
Dy2 N3 C47 N2 168.3(2)
Dy2 N3 C47 C31 -11.6(3)
Dy2 N4 C31 N1 -169.1(2)
Dy2 N4 C31 C47 11.0(3)
Dy2 N4 C67 C12 167.2(2)
O9 Dy2 O7 C46 53.8(2)
O9 Dy2 O11 C62 -155.0(3)
O9 Dy2 O12 C71 100.7(3)
O9 Dy2 O10 C25 -42.6(2)
O9 Dy2 O8 C5 -36.1(2)
O9 Dy2 N3 C14 -18.5(3)
O9 Dy2 N3 C47 171.83(18)
O9 Dy2 N4 C31 -170.78(18)
O9 Dy2 N4 C67 22.4(3)
O7 Dy2 O9 C86 -107.7(2)
O7 Dy2 O11 C62 126.7(3)
O7 Dy2 O12 C71 -8.0(3)
O7 Dy2 O10 C25 2.9(3)
O7 Dy2 O8 C5 41.0(2)
O7 Dy2 N3 C14 -44.7(2)
O7 Dy2 N3 C47 145.6(2)
O7 Dy2 N4 C31 -62.2(2)
O7 Dy2 N4 C67 130.9(2)
O7 C46 C61 C5 6.6(5)
O11 Dy2 O9 C86 173.1(2)
O11 Dy2 O7 C46 137.9(3)
O11 Dy2 O12 C71 32.7(3)
O11 Dy2 O10 C25 -110.0(2)
O11 Dy2 O8 C5 31.3(3)
O11 Dy2 N3 C14 35.8(2)
O11 Dy2 N3 C47 -133.9(2)
O11 Dy2 N4 C31 33.2(2)
O11 Dy2 N4 C67 -133.7(2)
O5 Dy1 O6 C55 159.8(2)
O5 Dy1 O1 C70 -154.0(2)
O5 Dy1 O3 C54 22.1(3)
O5 Dy1 O2 C28 -95.8(3)
O5 Dy1 N1 C31 64.2(2)
O5 Dy1 N1 C85 -107.2(2)
O5 Dy1 N2 C41 99.7(2)
O5 Dy1 N2 C47 -68.2(2)
O5 Dy1 O4 C6 165.3(2)
O6 Dy1 O5 C69 40.0(3)
O6 Dy1 O1 C70 -19.4(2)
O6 Dy1 O3 C54 -118.8(3)
O6 Dy1 O2 C28 131.1(3)
O6 Dy1 N1 C31 -150.1(2)
O6 Dy1 N1 C85 38.6(2)
O6 Dy1 N2 C41 -135.7(2)
O6 Dy1 N2 C47 56.4(2)
O6 Dy1 O4 C6 0.0(3)
O1 Dy1 O5 C69 157.2(2)
O1 Dy1 O6 C55 15.3(2)
O1 Dy1 O3 C54 -146.2(3)
O1 Dy1 O2 C28 55.7(2)
O1 Dy1 N1 C31 -78.8(2)
O1 Dy1 N1 C85 109.9(2)
O1 Dy1 N2 C41 -76.2(2)
O1 Dy1 N2 C47 115.9(2)
O1 Dy1 O4 C6 -51.5(2)
O12 Dy2 O9 C86 110.0(2)
O12 Dy2 O7 C46 177.3(2)
O12 Dy2 O11 C62 -28.5(2)
O12 Dy2 O10 C25 -169.6(2)
O12 Dy2 O8 C5 -170.2(2)
O12 Dy2 N3 C14 109.8(2)
O12 Dy2 N3 C47 -59.9(2)
O12 Dy2 N4 C31 75.2(2)
O12 Dy2 N4 C67 -91.6(2)
O3 Dy1 O5 C69 -12.5(3)
O3 Dy1 O6 C55 -149.2(3)
O3 Dy1 O1 C70 8.2(3)
O3 Dy1 O2 C28 -151.5(3)
O3 Dy1 N1 C31 134.9(2)
O3 Dy1 N1 C85 -36.4(2)
O3 Dy1 N2 C41 123.4(2)
O3 Dy1 N2 C47 -44.5(2)
O3 Dy1 O4 C6 99.7(2)
O2 Dy1 O5 C69 -71.3(3)
O2 Dy1 O6 C55 -67.3(3)
O2 Dy1 O1 C70 62.0(2)
O2 Dy1 O3 C54 159.9(3)
O2 Dy1 N1 C31 -156.34(19)
O2 Dy1 N1 C85 32.3(3)
O2 Dy1 N2 C41 -27.1(3)
O2 Dy1 N2 C47 165.02(18)
O2 Dy1 O4 C6 29.0(2)
O10 Dy2 O9 C86 43.6(2)
O10 Dy2 O7 C46 9.1(3)
O10 Dy2 O11 C62 -91.3(3)
O10 Dy2 O12 C71 164.2(3)
O10 Dy2 O8 C5 -110.2(2)
O10 Dy2 N3 C14 166.0(2)
O10 Dy2 N3 C47 -3.7(3)
O10 Dy2 N4 C31 158.1(2)
O10 Dy2 N4 C67 -8.7(2)
O10 C25 C34 C26 -39.0(4)
O10 C25 C34 C48 138.1(3)
O8 Dy2 O9 C86 -35.1(2)
O8 Dy2 O7 C46 -37.1(2)
O8 Dy2 O11 C62 136.2(2)
O8 Dy2 O12 C71 -136.1(2)
O8 Dy2 O10 C25 47.5(2)
O8 Dy2 N3 C14 -113.7(2)
O8 Dy2 N3 C47 76.6(2)
O8 Dy2 N4 C31 -120.5(2)
O8 Dy2 N4 C67 72.6(2)
O8 C5 C43 C10 -140.9(3)
O8 C5 C43 C72 34.6(4)
O8 C5 C61 C46 -1.8(5)
N3 Dy2 O9 C86 -133.4(2)
N3 Dy2 O7 C46 -140.7(3)
N3 Dy2 O11 C62 52.0(3)
N3 Dy2 O12 C71 -48.9(3)
N3 Dy2 O10 C25 134.8(2)
N3 Dy2 O8 C5 110.4(2)
N3 Dy2 N4 C31 -11.6(2)
N3 Dy2 N4 C67 -178.5(3)
N1 Dy1 O5 C69 83.7(3)
N1 Dy1 O6 C55 115.9(3)
N1 Dy1 O1 C70 -88.1(2)
N1 Dy1 O3 C54 -48.5(3)
N1 Dy1 O2 C28 137.1(2)
N1 Dy1 N2 C41 179.2(2)
N1 Dy1 N2 C47 11.28(19)
N1 Dy1 O4 C6 -144.5(2)
N1 C31 C47 N3 -179.7(2)
N1 C31 C47 N2 0.4(4)
N2 Dy1 O5 C69 150.8(3)
N2 Dy1 O6 C55 74.1(3)
N2 Dy1 O1 C70 -147.7(3)
N2 Dy1 O3 C54 -1.2(3)
N2 Dy1 O2 C28 8.7(3)
N2 Dy1 N1 C31 -11.1(2)
N2 Dy1 N1 C85 177.6(3)
N2 Dy1 O4 C6 -124.2(2)
N4 Dy2 O9 C86 11.8(3)
N4 Dy2 O7 C46 -94.8(3)
N4 Dy2 O11 C62 12.4(3)
N4 Dy2 O12 C71 -114.0(3)
N4 Dy2 O10 C25 120.7(2)
N4 Dy2 O8 C5 168.1(3)
N4 Dy2 N3 C14 -178.4(2)
N4 Dy2 N3 C47 11.9(2)
N4 C31 C47 N3 0.2(4)
N4 C31 C47 N2 -179.6(2)
C1 C24 C55 O6 160.1(3)
C1 C24 C55 C4 -20.0(4)
C1 C24 C74 C87 1.6(5)
C1 C42 C79 C87 1.4(6)
C2 C52 C65 C58 -1.0(5)
C3 C7 C36 C27 0.7(5)
C3 C20 C53 C27 1.7(5)
C3 C20 C70 O1 157.5(3)
C3 C20 C70 C4 -25.7(4)
C5 C43 C72 C110 -176.7(3)
C6 C15 C28 O2 0.3(5)
C6 C15 C28 C17 179.9(3)
C6 C33 C50 C66 177.3(3)
C6 C33 C78 C83 -177.9(3)
C7 C3 C20 C53 -1.2(4)
C7 C3 C20 C70 178.0(3)
C10 C43 C72 C110 -1.0(5)
C10 C82 C104 C110 -0.3(6)
C11 C46 C61 C5 -172.5(3)
C14 N3 C47 N2 -1.8(4)
C14 N3 C47 C31 178.3(3)
C14 C8 C41 N2 -1.1(5)
C15 C6 C33 C50 -162.7(3)
C15 C6 C33 C78 15.7(4)
C15 C6 O4 Dy1 -18.2(4)
C16 C58 C65 C52 0.2(5)
C17 C18 C23 C19 0.4(5)
C18 C17 C28 O2 -167.3(3)
C18 C17 C28 C15 13.1(4)
C18 C17 C77 C44 -1.7(5)
C19 C44 C77 C17 1.0(6)
C20 C3 C7 C36 0.1(5)
C21 C25 C34 C26 142.6(3)
C21 C25 C34 C48 -40.4(4)
C22 C35 C76 C9 0.1(5)
C22 C40 C60 C9 0.3(4)
C22 C40 C86 O9 -174.8(3)
C22 C40 C86 C21 1.4(4)
C23 C19 C44 C77 0.4(6)
C24 C1 C42 C79 -0.7(6)
C24 C74 C87 C79 -0.9(5)
C25 C21 C86 O9 1.8(5)
C25 C21 C86 C40 -174.2(3)
C25 C34 C48 C39 -178.0(3)
C26 C34 C48 C39 -0.9(5)
C28 C17 C18 C23 -178.4(3)
C28 C17 C77 C44 177.7(3)
C31 N1 C85 C12 -1.3(5)
C31 N4 C67 C12 -0.1(5)
C32 C93 C95 C91 -0.2(6)
C32 C102 C106 C91 -0.1(7)
C33 C6 C15 C28 173.2(3)
C33 C6 O4 Dy1 162.56(18)
C33 C50 C66 C51 0.9(5)
C33 C78 C83 C51 0.4(5)
C34 C26 C111 C103 -1.2(6)
C35 C22 C40 C60 -1.1(4)
C35 C22 C40 C86 174.6(3)
C36 C27 C53 C20 -1.0(5)
C37 C64 C92 C89 0.3(5)
C37 C68 C88 C89 0.0(5)
C39 C103 C111 C26 -0.7(6)
C40 C22 C35 C76 0.9(5)
C41 N2 C47 N3 0.5(4)
C41 N2 C47 C31 -179.6(3)
C41 C8 C14 N3 -0.3(5)
C42 C1 C24 C55 -179.7(3)
C42 C1 C24 C74 -0.8(5)
C42 C79 C87 C74 -0.6(5)
C43 C5 C61 C46 177.3(3)
C43 C10 C82 C104 1.4(5)
C43 C72 C110 C104 2.2(6)
C44 C19 C23 C18 -1.1(6)
C46 C11 C73 C38 -179.6(3)
C46 C11 C96 C90 -179.8(3)
C47 N3 C14 C8 1.6(4)
C47 N2 C41 C8 1.0(4)
C48 C39 C103 C111 1.8(6)
C49 C59 C69 O5 -138.5(3)
C49 C59 C69 C30 43.0(4)
C49 C59 C98 C99 -0.8(5)
C49 C75 C81 C99 -0.7(5)
C50 C33 C78 C83 0.6(4)
C52 C2 C56 C16 0.0(5)
C53 C20 C70 O1 -23.3(4)
C53 C20 C70 C4 153.6(3)
C53 C27 C36 C7 -0.2(5)
C54 C30 C69 O5 4.5(5)
C54 C30 C69 C59 -177.1(3)
C54 C37 C64 C92 -179.6(3)
C54 C37 C68 C88 179.4(3)
C55 C4 C70 O1 1.6(5)
C55 C4 C70 C20 -174.9(3)
C55 C24 C74 C87 -179.5(3)
C56 C2 C52 C65 0.9(5)
C56 C16 C58 C65 0.7(5)
C56 C16 C62 O11 -167.7(3)
C56 C16 C62 C57 12.5(4)
C58 C16 C56 C2 -0.8(4)
C58 C16 C62 O11 10.3(4)
C58 C16 C62 C57 -169.6(3)
C59 C49 C75 C81 2.2(5)
C59 C98 C99 C81 2.3(6)
C60 C9 C76 C35 -0.9(5)
C60 C40 C86 O9 0.8(4)
C60 C40 C86 C21 177.1(3)
C61 C5 C43 C10 39.9(4)
C61 C5 C43 C72 -144.6(3)
C62 C16 C56 C2 177.2(3)
C62 C16 C58 C65 -177.4(3)
C62 C57 C71 O12 -4.5(5)
C62 C57 C71 C32 174.4(3)
C64 C37 C54 O3 -1.7(4)
C64 C37 C54 C30 177.4(3)
C64 C37 C68 C88 0.0(4)
C66 C51 C83 C78 -0.7(5)
C67 N4 C31 N1 -1.6(4)
C67 N4 C31 C47 178.5(3)
C67 C12 C85 N1 -0.1(5)
C68 C37 C54 O3 178.9(3)
C68 C37 C54 C30 -2.0(4)
C68 C37 C64 C92 -0.2(5)
C68 C88 C89 C92 0.1(5)
C69 C30 C54 O3 3.6(5)
C69 C30 C54 C37 -175.3(3)
C69 C59 C98 C99 -178.2(3)
C70 C4 C55 O6 -6.1(5)
C70 C4 C55 C24 174.1(3)
C70 C20 C53 C27 -177.6(3)
C71 C32 C93 C95 -179.2(3)
C71 C32 C102 C106 179.4(4)
C71 C57 C62 O11 8.2(5)
C71 C57 C62 C16 -171.9(3)
C73 C11 C46 O7 166.4(3)
C73 C11 C46 C61 -14.3(5)
C73 C11 C96 C90 1.6(5)
C73 C38 C94 C90 1.2(6)
C74 C24 C55 O6 -18.8(4)
C74 C24 C55 C4 161.1(3)
C75 C49 C59 C69 175.9(3)
C75 C49 C59 C98 -1.4(5)
C75 C81 C99 C98 -1.5(6)
C76 C9 C60 C40 0.7(5)
C77 C17 C18 C23 0.9(5)
C77 C17 C28 O2 13.4(4)
C77 C17 C28 C15 -166.2(3)
C78 C33 C50 C66 -1.2(5)
C82 C10 C43 C5 174.7(3)
C82 C10 C43 C72 -0.8(5)
C82 C104 C110 C72 -1.6(6)
C83 C51 C66 C50 0.0(5)
C85 N1 C31 N4 2.3(4)
C85 N1 C31 C47 -177.7(3)
C85 C12 C67 N4 0.9(5)
C86 C21 C25 O10 -2.9(5)
C86 C21 C25 C34 175.4(3)
C86 C40 C60 C9 -175.5(3)
C88 C89 C92 C64 -0.3(5)
C93 C32 C71 O12 -176.5(3)
C93 C32 C71 C57 4.5(5)
C93 C32 C102 C106 -0.6(6)
C94 C38 C73 C11 -0.4(5)
C94 C90 C96 C11 -0.8(6)
C95 C91 C106 C102 0.7(7)
C96 C11 C46 O7 -12.1(4)
C96 C11 C46 C61 167.1(3)
C96 C11 C73 C38 -1.1(5)
C96 C90 C94 C38 -0.7(6)
C98 C59 C69 O5 38.8(4)
C98 C59 C69 C30 -139.7(3)
C102 C32 C71 O12 3.5(4)
C102 C32 C71 C57 -175.5(3)
C102 C32 C93 C95 0.8(5)
C103 C39 C48 C34 -1.0(5)
C106 C91 C95 C93 -0.6(6)
C111 C26 C34 C25 179.1(3)
C111 C26 C34 C48 2.0(5)
O4 Dy1 O5 C69 -130.0(3)
O4 Dy1 O6 C55 -39.1(3)
O4 Dy1 O1 C70 135.3(2)
O4 Dy1 O3 C54 93.3(3)
O4 Dy1 O2 C28 -34.0(2)
O4 Dy1 N1 C31 11.2(3)
O4 Dy1 N1 C85 -160.2(2)
O4 Dy1 N2 C41 14.7(2)
O4 Dy1 N2 C47 -153.2(2)
O4 C6 C15 C28 -6.0(5)
O4 C6 C33 C50 16.6(4)
O4 C6 C33 C78 -165.0(3)
